data_7011554
loop_
_publ_author_name
'Chakraborty, Soma'
'Laye, Rebecca H.'
'Munshi, Pradip'
'Paul, Rowena L.'
'Ward, Michael D.'
'Kumar Lahiri, Goutam'

_publ_section_title
;
 Dinuclear bis(bipyridine)ruthenium(ii) complexes
 [(bpy)2RuII{L}2--RuII(bpy)2]2+ incorporating thiouracil-based
 dianionic asymmetric bridging ligands: synthesis, structure, redox and
 spectroelectrochemical properties
;
_journal_issue 11
_journal_name_full 'Journal of the Chemical Society, Dalton Transactions'
_journal_page_first 2348
_journal_paper_doi 10.1039/b201468h
_journal_year 2002
_chemical_formula_moiety '[2](ClO4)2.H2O'
_chemical_formula_sum 'C45 H38 Cl2 N10 O10 Ru2 S'
_chemical_formula_weight 1183.95
_space_group_IT_number 15
_symmetry_cell_setting monoclinic
_symmetry_space_group_name_Hall '-C 2yc'
_symmetry_space_group_name_H-M 'C 1 2/c 1'
_atom_sites_solution_hydrogens geom
_atom_sites_solution_primary direct
_atom_sites_solution_secondary difmap
_audit_creation_method SHELXL-97
_cell_angle_alpha 90.00
_cell_angle_beta 124.033(2)
_cell_angle_gamma 90.00
_cell_formula_units_Z 8
_cell_length_a 33.660(5)
_cell_length_b 15.466(2)
_cell_length_c 21.098(3)
_cell_measurement_temperature 173(2)
_cell_volume 9102(2)
_computing_structure_refinement 'SHELXL-97 (Sheldrick, 1997)'
_computing_structure_solution 'SHELXS-97 (Sheldrick, 1997)'
_diffrn_ambient_temperature 173(2)
_diffrn_measured_fraction_theta_full 0.996
_diffrn_measured_fraction_theta_max 0.996
_diffrn_measurement_device_type 'Siemens SMART Area Detector'
_diffrn_measurement_method '\w rotation with narrow frames (0.3 degrees)'
_diffrn_radiation_monochromator graphite
_diffrn_radiation_source 'fine-focus sealed tube'
_diffrn_radiation_type MoK\a
_diffrn_radiation_wavelength 0.71073
_diffrn_reflns_av_R_equivalents 0.0609
_diffrn_reflns_av_sigmaI/netI 0.0858
_diffrn_reflns_limit_h_max 43
_diffrn_reflns_limit_h_min -43
_diffrn_reflns_limit_k_max 20
_diffrn_reflns_limit_k_min -11
_diffrn_reflns_limit_l_max 27
_diffrn_reflns_limit_l_min -27
_diffrn_reflns_number 28429
_diffrn_reflns_theta_full 27.50
_diffrn_reflns_theta_max 27.50
_diffrn_reflns_theta_min 1.46
_exptl_absorpt_coefficient_mu 0.899
_exptl_absorpt_correction_T_max 0.86
_exptl_absorpt_correction_T_min 0.83
_exptl_absorpt_correction_type 'Empirical, pseudo-azimuthal scan (SADABS)'
_exptl_crystal_colour 'dark purple'
_exptl_crystal_density_diffrn 1.728
_exptl_crystal_density_method 'not measured'
_exptl_crystal_description cube
_exptl_crystal_F_000 4768
_exptl_crystal_size_max 0.2
_exptl_crystal_size_mid 0.2
_exptl_crystal_size_min 0.2
_refine_diff_density_max 0.687
_refine_diff_density_min -0.639
_refine_diff_density_rms 0.109
_refine_ls_extinction_method none
_refine_ls_goodness_of_fit_ref 0.953
_refine_ls_hydrogen_treatment mixed
_refine_ls_matrix_type full
_refine_ls_number_parameters 632
_refine_ls_number_reflns 10414
_refine_ls_number_restraints 0
_refine_ls_restrained_S_all 0.953
_refine_ls_R_factor_all 0.0917
_refine_ls_R_factor_gt 0.0428
_refine_ls_shift/su_max 0.005
_refine_ls_shift/su_mean 0.000
_refine_ls_structure_factor_coef Fsqd
_refine_ls_weighting_details 'calc w=1/[\s^2^(Fo^2^)+(0.0488P)^2^+0.0000P] where P=(Fo^2^+2Fc^2^)/3'
_refine_ls_weighting_scheme calc
_refine_ls_wR_factor_gt 0.0882
_refine_ls_wR_factor_ref 0.1042
_reflns_number_gt 6562
_reflns_number_total 10414
_reflns_threshold_expression >2sigma(I)
_cod_data_source_file b201468h.txt
_cod_data_source_block 1
_cod_original_sg_symbol_H-M C2/c
_cod_database_code 7011554

loop_
_symmetry_equiv_pos_as_xyz
'x, y, z'
'-x, y, -z+1/2'
'x+1/2, y+1/2, z'
'-x+1/2, y+1/2, -z+1/2'
'-x, -y, -z'
'x, -y, z-1/2'
'-x+1/2, -y+1/2, -z'
'x+1/2, -y+1/2, z-1/2'

loop_
_atom_site_label
_atom_site_type_symbol
_atom_site_fract_x
_atom_site_fract_y
_atom_site_fract_z
_atom_site_U_iso_or_equiv
_atom_site_adp_type
_atom_site_occupancy
_atom_site_symmetry_multiplicity
_atom_site_calc_flag
_atom_site_refinement_flags
_atom_site_disorder_assembly
_atom_site_disorder_group
Ru1 Ru 1.017215(11) 0.73130(2) 0.112786(18) 0.02112(9) Uani 1 1 d . . .
N101 N 0.98205(11) 0.8360(2) 0.04409(18) 0.0238(8) Uani 1 1 d . . .
N111 N 1.03969(11) 0.8276(2) 0.19251(19) 0.0235(8) Uani 1 1 d . . .
N121 N 1.07937(11) 0.7386(2) 0.11620(18) 0.0231(8) Uani 1 1 d . . .
N131 N 1.05778(11) 0.6329(2) 0.18844(18) 0.0237(8) Uani 1 1 d . . .
C102 C 0.98732(15) 0.9111(3) 0.0812(2) 0.0291(10) Uani 1 1 d . . .
C103 C 0.95912(18) 0.9830(3) 0.0429(3) 0.0439(13) Uani 1 1 d . . .
H103 H 0.9628 1.0348 0.0699 0.053 Uiso 1 1 calc R . .
C104 C 0.92543(19) 0.9778(4) -0.0357(3) 0.0524(14) Uani 1 1 d . . .
H104 H 0.9053 1.0257 -0.0629 0.063 Uiso 1 1 calc R . .
C105 C 0.92164(18) 0.9035(3) -0.0734(3) 0.0423(12) Uani 1 1 d . . .
H105 H 0.8994 0.8995 -0.1272 0.051 Uiso 1 1 calc R . .
C106 C 0.95048(15) 0.8340(3) -0.0324(2) 0.0340(11) Uani 1 1 d . . .
H106 H 0.9479 0.7827 -0.0592 0.041 Uiso 1 1 calc R . .
C112 C 1.02159(14) 0.9083(3) 0.1647(2) 0.0263(9) Uani 1 1 d . . .
C113 C 1.03385(16) 0.9783(3) 0.2121(3) 0.0343(11) Uani 1 1 d . . .
H113 H 1.0222 1.0342 0.1912 0.041 Uiso 1 1 calc R . .
C114 C 1.06338(16) 0.9671(3) 0.2908(3) 0.0349(11) Uani 1 1 d . . .
H114 H 1.0720 1.0149 0.3243 0.042 Uiso 1 1 calc R . .
C115 C 1.07994(15) 0.8852(3) 0.3193(2) 0.0318(11) Uani 1 1 d . . .
H115 H 1.0992 0.8755 0.3730 0.038 Uiso 1 1 calc R . .
C116 C 1.06827(14) 0.8174(3) 0.2691(2) 0.0289(10) Uani 1 1 d . . .
H116 H 1.0808 0.7616 0.2892 0.035 Uiso 1 1 calc R . .
C122 C 1.11561(14) 0.6844(3) 0.1661(2) 0.0252(9) Uani 1 1 d . . .
C123 C 1.15964(15) 0.6849(3) 0.1742(3) 0.0328(11) Uani 1 1 d . . .
H123 H 1.1845 0.6470 0.2095 0.039 Uiso 1 1 calc R . .
C124 C 1.16681(16) 0.7408(3) 0.1306(3) 0.0388(12) Uani 1 1 d . . .
H124 H 1.1969 0.7430 0.1365 0.047 Uiso 1 1 calc R . .
C125 C 1.12951(16) 0.7937(3) 0.0782(3) 0.0349(11) Uani 1 1 d . . .
H125 H 1.1334 0.8313 0.0464 0.042 Uiso 1 1 calc R . .
C126 C 1.08645(15) 0.7916(3) 0.0724(2) 0.0301(10) Uani 1 1 d . . .
H126 H 1.0611 0.8285 0.0365 0.036 Uiso 1 1 calc R . .
C132 C 1.10310(14) 0.6244(3) 0.2066(2) 0.0243(9) Uani 1 1 d . . .
C133 C 1.13430(16) 0.5614(3) 0.2581(2) 0.0314(10) Uani 1 1 d . . .
H133 H 1.1661 0.5572 0.2709 0.038 Uiso 1 1 calc R . .
C134 C 1.11828(16) 0.5056(3) 0.2901(2) 0.0348(11) Uani 1 1 d . . .
H134 H 1.1389 0.4623 0.3252 0.042 Uiso 1 1 calc R . .
C135 C 1.07199(17) 0.5134(3) 0.2704(2) 0.0367(11) Uani 1 1 d . . .
H135 H 1.0603 0.4753 0.2917 0.044 Uiso 1 1 calc R . .
C136 C 1.04270(16) 0.5765(3) 0.2198(2) 0.0309(10) Uani 1 1 d . . .
H136 H 1.0107 0.5808 0.2063 0.037 Uiso 1 1 calc R . .
Ru2 Ru 0.823103(11) 0.58558(2) -0.081690(18) 0.02105(9) Uani 1 1 d . . .
N201 N 0.82881(12) 0.4728(2) -0.02677(18) 0.0243(8) Uani 1 1 d . . .
N211 N 0.75311(11) 0.5464(2) -0.14173(18) 0.0243(8) Uani 1 1 d . . .
N221 N 0.81246(11) 0.6665(2) -0.01731(17) 0.0212(7) Uani 1 1 d . . .
N231 N 0.81121(11) 0.6984(2) -0.13933(18) 0.0238(8) Uani 1 1 d . . .
C202 C 0.78704(15) 0.4314(3) -0.0509(2) 0.0261(10) Uani 1 1 d . . .
C203 C 0.78680(18) 0.3530(3) -0.0199(3) 0.0399(12) Uani 1 1 d . . .
H203 H 0.7572 0.3253 -0.0373 0.048 Uiso 1 1 calc R . .
C204 C 0.82878(19) 0.3150(3) 0.0355(3) 0.0431(13) Uani 1 1 d . . .
H204 H 0.8287 0.2608 0.0565 0.052 Uiso 1 1 calc R . .
C205 C 0.87145(18) 0.3568(3) 0.0606(3) 0.0382(12) Uani 1 1 d . . .
H205 H 0.9012 0.3318 0.0993 0.046 Uiso 1 1 calc R . .
C206 C 0.87007(16) 0.4351(3) 0.0287(2) 0.0301(10) Uani 1 1 d . . .
H206 H 0.8994 0.4640 0.0465 0.036 Uiso 1 1 calc R . .
C212 C 0.74424(14) 0.4754(3) -0.1133(2) 0.0268(10) Uani 1 1 d . . .
C213 C 0.69762(16) 0.4457(3) -0.1459(3) 0.0365(11) Uani 1 1 d . . .
H213 H 0.6919 0.3975 -0.1242 0.044 Uiso 1 1 calc R . .
C214 C 0.65985(16) 0.4861(4) -0.2094(3) 0.0416(13) Uani 1 1 d . . .
H214 H 0.6280 0.4657 -0.2325 0.050 Uiso 1 1 calc R . .
C215 C 0.66926(16) 0.5569(3) -0.2388(3) 0.0380(12) Uani 1 1 d . . .
H215 H 0.6439 0.5854 -0.2830 0.046 Uiso 1 1 calc R . .
C216 C 0.71609(15) 0.5863(3) -0.2034(2) 0.0326(10) Uani 1 1 d . . .
H216 H 0.7221 0.6359 -0.2233 0.039 Uiso 1 1 calc R . .
C222 C 0.80718(13) 0.7521(3) -0.0376(2) 0.0236(9) Uani 1 1 d . . .
C223 C 0.80496(14) 0.8162(3) 0.0062(2) 0.0304(10) Uani 1 1 d . . .
H223 H 0.8020 0.8752 -0.0084 0.036 Uiso 1 1 calc R . .
C224 C 0.80720(14) 0.7928(3) 0.0716(2) 0.0316(10) Uani 1 1 d . . .
H224 H 0.8058 0.8358 0.1025 0.038 Uiso 1 1 calc R . .
C225 C 0.81147(15) 0.7077(3) 0.0911(2) 0.0329(11) Uani 1 1 d . . .
H225 H 0.8126 0.6907 0.1353 0.040 Uiso 1 1 calc R . .
C226 C 0.81421(14) 0.6462(3) 0.0463(2) 0.0278(10) Uani 1 1 d . . .
H226 H 0.8175 0.5872 0.0610 0.033 Uiso 1 1 calc R . .
C232 C 0.80389(14) 0.7695(3) -0.1086(2) 0.0265(9) Uani 1 1 d . . .
C233 C 0.79321(15) 0.8490(3) -0.1442(3) 0.0331(11) Uani 1 1 d . . .
H233 H 0.7884 0.8978 -0.1219 0.040 Uiso 1 1 calc R . .
C234 C 0.78962(16) 0.8572(3) -0.2123(3) 0.0364(11) Uani 1 1 d . . .
H234 H 0.7816 0.9114 -0.2378 0.044 Uiso 1 1 calc R . .
C235 C 0.79762(16) 0.7868(3) -0.2430(3) 0.0356(11) Uani 1 1 d . . .
H235 H 0.7957 0.7916 -0.2895 0.043 Uiso 1 1 calc R . .
C236 C 0.80857(15) 0.7081(3) -0.2049(2) 0.0283(10) Uani 1 1 d . . .
H236 H 0.8144 0.6594 -0.2260 0.034 Uiso 1 1 calc R . .
S1 S 0.94188(4) 0.69690(7) 0.09779(6) 0.0262(2) Uani 1 1 d . . .
N3 N 0.97636(11) 0.6431(2) 0.02266(18) 0.0216(7) Uani 1 1 d . . .
N9 N 0.89580(11) 0.6016(2) -0.03254(18) 0.0233(8) Uani 1 1 d . . .
O8 O 0.85338(9) 0.52536(18) -0.13846(15) 0.0259(7) Uani 1 1 d . . .
C2 C 0.93565(14) 0.6407(3) 0.0218(2) 0.0219(9) Uani 1 1 d . . .
C4 C 0.97529(14) 0.6055(3) -0.0364(2) 0.0218(9) Uani 1 1 d . . .
C5 C 1.01887(15) 0.6153(3) -0.0384(2) 0.0315(10) Uani 1 1 d . . .
H5A H 1.0219 0.6757 -0.0492 0.047 Uiso 1 1 calc R . .
H5B H 1.0158 0.5782 -0.0785 0.047 Uiso 1 1 calc R . .
H5C H 1.0474 0.5986 0.0112 0.047 Uiso 1 1 calc R . .
C6 C 0.93574(15) 0.5622(3) -0.0931(2) 0.0287(10) Uani 1 1 d . . .
H6 H 0.9360 0.5342 -0.1330 0.034 Uiso 1 1 calc R . .
C7 C 0.89467(14) 0.5598(3) -0.0910(2) 0.0224(9) Uani 1 1 d . . .
Cl1 Cl 0.73120(5) 0.42789(8) 0.08790(8) 0.0451(3) Uani 1 1 d . . .
O11 O 0.76069(14) 0.4914(3) 0.0864(3) 0.0712(12) Uani 1 1 d . . .
O12 O 0.6865(2) 0.4381(5) 0.0209(3) 0.173(4) Uani 1 1 d . . .
O13 O 0.7260(2) 0.4399(3) 0.1488(3) 0.113(2) Uani 1 1 d . . .
O14 O 0.7469(2) 0.3444(3) 0.0915(4) 0.128(2) Uani 1 1 d . . .
Cl2 Cl 0.91583(6) 0.23817(10) 0.24611(9) 0.0557(4) Uani 1 1 d . . .
O21 O 0.89787(18) 0.1809(3) 0.1826(3) 0.0891(15) Uani 1 1 d . . .
O22 O 0.95103(17) 0.2916(4) 0.2509(3) 0.1024(17) Uani 1 1 d . . .
O23 O 0.8773(2) 0.2934(4) 0.2304(4) 0.136(2) Uani 1 1 d . . .
O24 O 0.9344(3) 0.1910(4) 0.3117(3) 0.166(3) Uani 1 1 d . . .
O100 O 0.95737(19) 0.1695(3) 0.1196(3) 0.0929(16) Uani 1 1 d . . .

loop_
_atom_site_aniso_label
_atom_site_aniso_U_11
_atom_site_aniso_U_22
_atom_site_aniso_U_33
_atom_site_aniso_U_23
_atom_site_aniso_U_13
_atom_site_aniso_U_12
Ru1 0.02126(17) 0.02168(19) 0.02190(17) -0.00072(14) 0.01299(14) 0.00021(14)
N101 0.0233(18) 0.025(2) 0.0228(18) 0.0002(15) 0.0127(16) 0.0003(15)
N111 0.0223(18) 0.025(2) 0.0276(19) -0.0017(15) 0.0166(16) -0.0028(15)
N121 0.0262(18) 0.0197(19) 0.0233(18) -0.0032(15) 0.0138(16) -0.0022(15)
N131 0.0263(18) 0.024(2) 0.0238(18) -0.0019(15) 0.0158(16) 0.0002(15)
C102 0.030(2) 0.025(3) 0.035(2) 0.000(2) 0.020(2) 0.000(2)
C103 0.050(3) 0.029(3) 0.049(3) 0.002(2) 0.026(3) 0.010(2)
C104 0.060(4) 0.036(3) 0.046(3) 0.013(3) 0.020(3) 0.018(3)
C105 0.048(3) 0.039(3) 0.031(3) 0.007(2) 0.017(2) 0.010(2)
C106 0.036(3) 0.033(3) 0.032(3) 0.001(2) 0.018(2) 0.003(2)
C112 0.026(2) 0.025(2) 0.034(2) 0.000(2) 0.021(2) -0.0009(19)
C113 0.034(3) 0.028(3) 0.043(3) -0.002(2) 0.023(2) 0.000(2)
C114 0.036(3) 0.034(3) 0.041(3) -0.014(2) 0.025(2) -0.008(2)
C115 0.028(2) 0.041(3) 0.029(2) -0.006(2) 0.018(2) -0.005(2)
C116 0.028(2) 0.032(3) 0.029(2) 0.002(2) 0.018(2) 0.005(2)
C122 0.022(2) 0.026(3) 0.023(2) -0.0079(19) 0.0104(19) -0.0032(18)
C123 0.023(2) 0.037(3) 0.038(3) -0.003(2) 0.017(2) -0.003(2)
C124 0.031(3) 0.043(3) 0.048(3) -0.011(2) 0.026(2) -0.010(2)
C125 0.038(3) 0.031(3) 0.046(3) -0.001(2) 0.029(2) -0.004(2)
C126 0.030(2) 0.029(3) 0.031(2) 0.000(2) 0.017(2) -0.0017(19)
C132 0.026(2) 0.026(2) 0.019(2) -0.0075(18) 0.0113(18) -0.0005(18)
C133 0.033(2) 0.029(3) 0.026(2) -0.004(2) 0.013(2) 0.005(2)
C134 0.042(3) 0.033(3) 0.023(2) 0.003(2) 0.015(2) 0.013(2)
C135 0.053(3) 0.036(3) 0.031(2) 0.008(2) 0.030(2) 0.006(2)
C136 0.040(3) 0.033(3) 0.031(2) 0.001(2) 0.026(2) -0.001(2)
Ru2 0.02144(17) 0.02139(19) 0.02242(17) -0.00138(14) 0.01356(14) -0.00010(14)
N201 0.0254(18) 0.024(2) 0.0249(18) -0.0035(15) 0.0147(16) -0.0020(15)
N211 0.0225(18) 0.029(2) 0.0229(18) -0.0053(16) 0.0136(16) 0.0017(16)
N221 0.0180(17) 0.024(2) 0.0208(17) -0.0011(15) 0.0104(15) -0.0003(14)
N231 0.0230(18) 0.027(2) 0.0221(18) 0.0013(15) 0.0130(16) 0.0005(15)
C202 0.031(2) 0.026(3) 0.025(2) -0.0023(19) 0.018(2) -0.0039(19)
C203 0.048(3) 0.035(3) 0.044(3) -0.001(2) 0.030(3) -0.012(2)
C204 0.063(4) 0.031(3) 0.039(3) 0.008(2) 0.031(3) -0.005(3)
C205 0.050(3) 0.032(3) 0.034(3) 0.010(2) 0.024(2) 0.014(2)
C206 0.035(2) 0.025(3) 0.034(2) -0.001(2) 0.022(2) 0.002(2)
C212 0.030(2) 0.030(3) 0.028(2) -0.0125(19) 0.021(2) -0.0100(19)
C213 0.035(3) 0.044(3) 0.040(3) -0.013(2) 0.027(2) -0.012(2)
C214 0.025(2) 0.056(4) 0.048(3) -0.024(3) 0.023(2) -0.011(2)
C215 0.027(2) 0.049(3) 0.029(2) -0.011(2) 0.010(2) 0.005(2)
C216 0.029(2) 0.038(3) 0.031(2) -0.005(2) 0.017(2) 0.003(2)
C222 0.018(2) 0.024(3) 0.026(2) -0.0019(18) 0.0111(18) 0.0009(17)
C223 0.025(2) 0.031(3) 0.033(2) -0.004(2) 0.015(2) -0.0001(19)
C224 0.025(2) 0.033(3) 0.030(2) -0.007(2) 0.012(2) 0.0005(19)
C225 0.030(2) 0.050(3) 0.019(2) 0.001(2) 0.013(2) 0.008(2)
C226 0.026(2) 0.030(3) 0.028(2) 0.0028(19) 0.016(2) 0.0054(19)
C232 0.025(2) 0.030(3) 0.029(2) -0.003(2) 0.0174(19) -0.0030(19)
C233 0.035(3) 0.030(3) 0.040(3) -0.002(2) 0.024(2) 0.001(2)
C234 0.043(3) 0.027(3) 0.042(3) 0.012(2) 0.026(2) 0.002(2)
C235 0.042(3) 0.037(3) 0.034(3) 0.010(2) 0.025(2) 0.002(2)
C236 0.034(2) 0.028(3) 0.031(2) -0.0016(19) 0.023(2) -0.002(2)
S1 0.0263(5) 0.0299(6) 0.0275(6) -0.0066(5) 0.0182(5) -0.0027(5)
N3 0.0216(17) 0.023(2) 0.0232(18) 0.0004(15) 0.0144(15) 0.0014(14)
N9 0.0242(18) 0.021(2) 0.0271(18) -0.0040(15) 0.0162(16) -0.0019(15)
O8 0.0258(15) 0.0264(17) 0.0285(15) -0.0087(13) 0.0169(13) -0.0027(13)
C2 0.025(2) 0.018(2) 0.024(2) 0.0031(17) 0.0139(18) 0.0036(17)
C4 0.024(2) 0.021(2) 0.026(2) 0.0023(18) 0.0174(19) 0.0018(17)
C5 0.030(2) 0.037(3) 0.034(2) -0.007(2) 0.022(2) -0.001(2)
C6 0.035(2) 0.028(3) 0.029(2) -0.0046(19) 0.022(2) 0.001(2)
C7 0.026(2) 0.018(2) 0.024(2) -0.0011(17) 0.0148(19) -0.0009(17)
Cl1 0.0595(8) 0.0348(8) 0.0544(8) -0.0036(6) 0.0400(7) -0.0078(6)
O11 0.073(3) 0.044(3) 0.117(4) -0.003(2) 0.065(3) -0.021(2)
O12 0.080(4) 0.256(9) 0.099(4) 0.065(5) -0.002(3) -0.076(5)
O13 0.235(6) 0.057(3) 0.138(4) 0.006(3) 0.160(5) 0.013(4)
O14 0.259(7) 0.026(3) 0.233(7) -0.005(3) 0.220(6) 0.006(3)
Cl2 0.0745(10) 0.0449(9) 0.0682(9) 0.0039(7) 0.0524(9) -0.0014(7)
O21 0.124(4) 0.055(3) 0.076(3) -0.011(3) 0.048(3) -0.012(3)
O22 0.080(3) 0.112(4) 0.105(4) -0.007(3) 0.045(3) -0.041(3)
O23 0.140(5) 0.114(5) 0.220(7) 0.004(5) 0.142(5) 0.030(4)
O24 0.319(10) 0.112(5) 0.073(4) 0.025(3) 0.112(5) 0.010(6)
O100 0.134(4) 0.057(3) 0.077(3) -0.001(2) 0.053(3) 0.030(3)

loop_
_atom_type_symbol
_atom_type_description
_atom_type_scat_dispersion_real
_atom_type_scat_dispersion_imag
_atom_type_scat_source
C C 0.0033 0.0016 'International Tables Vol C Tables 4.2.6.8 and 6.1.1.4'
H H 0.0000 0.0000 'International Tables Vol C Tables 4.2.6.8 and 6.1.1.4'
N N 0.0061 0.0033 'International Tables Vol C Tables 4.2.6.8 and 6.1.1.4'
O O 0.0106 0.0060 'International Tables Vol C Tables 4.2.6.8 and 6.1.1.4'
S S 0.1246 0.1234 'International Tables Vol C Tables 4.2.6.8 and 6.1.1.4'
Cl Cl 0.1484 0.1585 'International Tables Vol C Tables 4.2.6.8 and 6.1.1.4'
Ru Ru -1.2594 0.8363 'International Tables Vol C Tables 4.2.6.8 and 6.1.1.4'

loop_
_geom_angle_atom_site_label_1
_geom_angle_atom_site_label_2
_geom_angle_atom_site_label_3
_geom_angle
_geom_angle_site_symmetry_1
_geom_angle_site_symmetry_3
_geom_angle_publ_flag
N111 Ru1 N101 78.94(13) . . ?
N111 Ru1 N121 91.74(12) . . ?
N101 Ru1 N121 98.91(13) . . ?
N111 Ru1 N131 96.90(13) . . ?
N101 Ru1 N131 174.90(13) . . ?
N121 Ru1 N131 78.14(13) . . ?
N111 Ru1 N3 165.07(12) . . ?
N101 Ru1 N3 92.64(13) . . ?
N121 Ru1 N3 101.82(12) . . ?
N131 Ru1 N3 92.05(13) . . ?
N111 Ru1 S1 98.33(9) . . ?
N101 Ru1 S1 86.18(9) . . ?
N121 Ru1 S1 169.46(10) . . ?
N131 Ru1 S1 97.42(9) . . ?
N3 Ru1 S1 68.57(9) . . ?
C106 N101 C102 118.1(4) . . ?
C106 N101 Ru1 125.8(3) . . ?
C102 N101 Ru1 115.5(3) . . ?
C116 N111 C112 117.9(4) . . ?
C116 N111 Ru1 125.9(3) . . ?
C112 N111 Ru1 116.1(3) . . ?
C126 N121 C122 118.4(3) . . ?
C126 N121 Ru1 125.1(3) . . ?
C122 N121 Ru1 116.5(3) . . ?
C136 N131 C132 118.0(4) . . ?
C136 N131 Ru1 125.8(3) . . ?
C132 N131 Ru1 116.2(3) . . ?
N101 C102 C103 121.6(4) . . ?
N101 C102 C112 115.3(4) . . ?
C103 C102 C112 122.9(4) . . ?
C102 C103 C104 118.8(5) . . ?
C105 C104 C103 119.4(5) . . ?
C104 C105 C106 119.2(5) . . ?
N101 C106 C105 122.7(4) . . ?
N111 C112 C113 121.8(4) . . ?
N111 C112 C102 113.8(4) . . ?
C113 C112 C102 124.4(4) . . ?
C112 C113 C114 119.7(4) . . ?
C115 C114 C113 118.7(4) . . ?
C114 C115 C116 119.4(4) . . ?
N111 C116 C115 122.4(4) . . ?
N121 C122 C123 121.4(4) . . ?
N121 C122 C132 114.3(3) . . ?
C123 C122 C132 124.2(4) . . ?
C124 C123 C122 119.6(4) . . ?
C123 C124 C125 119.0(4) . . ?
C124 C125 C126 119.5(4) . . ?
N121 C126 C125 122.0(4) . . ?
N131 C132 C133 121.6(4) . . ?
N131 C132 C122 114.6(4) . . ?
C133 C132 C122 123.7(4) . . ?
C134 C133 C132 119.2(4) . . ?
C135 C134 C133 119.0(4) . . ?
C136 C135 C134 119.8(4) . . ?
N131 C136 C135 122.4(4) . . ?
N221 Ru2 N231 79.70(13) . . ?
N221 Ru2 N201 98.24(13) . . ?
N231 Ru2 N201 174.88(13) . . ?
N221 Ru2 N211 91.35(12) . . ?
N231 Ru2 N211 96.35(13) . . ?
N201 Ru2 N211 78.96(14) . . ?
N221 Ru2 N9 101.18(12) . . ?
N231 Ru2 N9 88.79(13) . . ?
N201 Ru2 N9 96.22(13) . . ?
N211 Ru2 N9 167.14(13) . . ?
N221 Ru2 O8 162.11(12) . . ?
N231 Ru2 O8 91.95(12) . . ?
N201 Ru2 O8 91.29(12) . . ?
N211 Ru2 O8 105.38(11) . . ?
N9 Ru2 O8 62.54(11) . . ?
N221 Ru2 C7 132.67(12) . . ?
N231 Ru2 C7 88.08(13) . . ?
N201 Ru2 C7 96.71(13) . . ?
N211 Ru2 C7 135.63(13) . . ?
N9 Ru2 C7 32.46(12) . . ?
O8 Ru2 C7 30.25(11) . . ?
C206 N201 C202 118.0(4) . . ?
C206 N201 Ru2 125.9(3) . . ?
C202 N201 Ru2 116.1(3) . . ?
C216 N211 C212 118.8(4) . . ?
C216 N211 Ru2 125.8(3) . . ?
C212 N211 Ru2 115.2(3) . . ?
C226 N221 C222 117.5(3) . . ?
C226 N221 Ru2 126.9(3) . . ?
C222 N221 Ru2 115.4(3) . . ?
C236 N231 C232 118.1(4) . . ?
C236 N231 Ru2 126.1(3) . . ?
C232 N231 Ru2 115.7(3) . . ?
N201 C202 C203 121.0(4) . . ?
N201 C202 C212 114.2(4) . . ?
C203 C202 C212 124.7(4) . . ?
C204 C203 C202 120.5(4) . . ?
C203 C204 C205 118.9(5) . . ?
C206 C205 C204 118.8(4) . . ?
N201 C206 C205 122.8(4) . . ?
N211 C212 C213 120.9(4) . . ?
N211 C212 C202 115.0(3) . . ?
C213 C212 C202 124.1(4) . . ?
C214 C213 C212 120.1(5) . . ?
C213 C214 C215 118.6(4) . . ?
C214 C215 C216 119.7(4) . . ?
N211 C216 C215 121.8(5) . . ?
N221 C222 C223 121.9(4) . . ?
N221 C222 C232 114.8(4) . . ?
C223 C222 C232 123.3(4) . . ?
C222 C223 C224 119.0(4) . . ?
C225 C224 C223 119.3(4) . . ?
C224 C225 C226 119.7(4) . . ?
N221 C226 C225 122.6(4) . . ?
N231 C232 C233 121.4(4) . . ?
N231 C232 C222 114.0(4) . . ?
C233 C232 C222 124.6(4) . . ?
C234 C233 C232 119.6(4) . . ?
C235 C234 C233 119.7(4) . . ?
C234 C235 C236 118.8(4) . . ?
N231 C236 C235 122.5(4) . . ?
C2 S1 Ru1 78.88(13) . . ?
C4 N3 C2 117.8(3) . . ?
C4 N3 Ru1 140.8(3) . . ?
C2 N3 Ru1 100.0(2) . . ?
C2 N9 C7 119.8(3) . . ?
C2 N9 Ru2 145.9(3) . . ?
C7 N9 Ru2 93.6(2) . . ?
C7 O8 Ru2 91.7(2) . . ?
N9 C2 N3 123.3(4) . . ?
N9 C2 S1 124.7(3) . . ?
N3 C2 S1 112.0(3) . . ?
N3 C4 C6 121.7(3) . . ?
N3 C4 C5 117.3(3) . . ?
C6 C4 C5 121.0(4) . . ?
C4 C6 C7 118.6(4) . . ?
O8 C7 N9 111.6(3) . . ?
O8 C7 C6 129.7(4) . . ?
N9 C7 C6 118.7(4) . . ?
O8 C7 Ru2 58.06(19) . . ?
N9 C7 Ru2 53.93(19) . . ?
C6 C7 Ru2 169.3(3) . . ?
O12 Cl1 O14 109.1(5) . . ?
O12 Cl1 O13 107.4(4) . . ?
O14 Cl1 O13 108.3(3) . . ?
O12 Cl1 O11 105.9(3) . . ?
O14 Cl1 O11 113.6(3) . . ?
O13 Cl1 O11 112.3(3) . . ?
O24 Cl2 O22 110.7(4) . . ?
O24 Cl2 O23 113.4(4) . . ?
O22 Cl2 O23 106.5(4) . . ?
O24 Cl2 O21 109.4(3) . . ?
O22 Cl2 O21 109.3(3) . . ?
O23 Cl2 O21 107.5(4) . . ?

loop_
_geom_bond_atom_site_label_1
_geom_bond_atom_site_label_2
_geom_bond_distance
_geom_bond_site_symmetry_2
_geom_bond_publ_flag
Ru1 N111 2.048(3) . ?
Ru1 N101 2.050(3) . ?
Ru1 N121 2.056(3) . ?
Ru1 N131 2.071(3) . ?
Ru1 N3 2.107(3) . ?
Ru1 S1 2.4321(11) . ?
N101 C106 1.347(5) . ?
N101 C102 1.356(5) . ?
N111 C116 1.350(5) . ?
N111 C112 1.368(5) . ?
N121 C126 1.353(5) . ?
N121 C122 1.365(5) . ?
N131 C136 1.353(5) . ?
N131 C132 1.355(5) . ?
C102 C103 1.390(6) . ?
C102 C112 1.470(6) . ?
C103 C104 1.393(7) . ?
C104 C105 1.361(7) . ?
C105 C106 1.381(6) . ?
C112 C113 1.371(6) . ?
C113 C114 1.388(6) . ?
C114 C115 1.379(6) . ?
C115 C116 1.382(6) . ?
C122 C123 1.394(6) . ?
C122 C132 1.474(6) . ?
C123 C124 1.377(6) . ?
C124 C125 1.384(6) . ?
C125 C126 1.385(6) . ?
C132 C133 1.398(6) . ?
C133 C134 1.378(6) . ?
C134 C135 1.375(6) . ?
C135 C136 1.373(6) . ?
Ru2 N221 2.021(3) . ?
Ru2 N231 2.034(3) . ?
Ru2 N201 2.043(3) . ?
Ru2 N211 2.045(3) . ?
Ru2 N9 2.070(3) . ?
Ru2 O8 2.170(3) . ?
Ru2 C7 2.556(4) . ?
N201 C206 1.349(5) . ?
N201 C202 1.358(5) . ?
N211 C216 1.345(5) . ?
N211 C212 1.362(5) . ?
N221 C226 1.348(5) . ?
N221 C222 1.372(5) . ?
N231 C236 1.344(5) . ?
N231 C232 1.367(5) . ?
C202 C203 1.380(6) . ?
C202 C212 1.466(6) . ?
C203 C204 1.364(7) . ?
C204 C205 1.382(7) . ?
C205 C206 1.374(6) . ?
C212 C213 1.392(6) . ?
C213 C214 1.377(7) . ?
C214 C215 1.379(7) . ?
C215 C216 1.390(6) . ?
C222 C223 1.386(6) . ?
C222 C232 1.464(5) . ?
C223 C224 1.388(6) . ?
C224 C225 1.364(7) . ?
C225 C226 1.379(6) . ?
C232 C233 1.379(6) . ?
C233 C234 1.379(6) . ?
C234 C235 1.369(6) . ?
C235 C236 1.389(6) . ?
S1 C2 1.731(4) . ?
N3 C4 1.359(5) . ?
N3 C2 1.360(5) . ?
N9 C2 1.326(5) . ?
N9 C7 1.374(5) . ?
O8 C7 1.288(4) . ?
C4 C6 1.367(6) . ?
C4 C5 1.498(5) . ?
C6 C7 1.408(5) . ?
Cl1 O12 1.380(5) . ?
Cl1 O14 1.381(4) . ?
Cl1 O13 1.402(4) . ?
Cl1 O11 1.409(4) . ?
Cl2 O24 1.368(5) . ?
Cl2 O22 1.402(5) . ?
Cl2 O23 1.427(5) . ?
Cl2 O21 1.427(4) . ?
